data_1500014
loop_
_publ_author_name
'Carmen R. Maldonado'
'Miguel Quir\'os'
'Juan M. Salas'

_publ_contact_author_address
;
     Departamento de Qu\'imica Inorg\'anica
     Facultad de Ciencias
     Universidad de Granada
     18071 Granada
     SPAIN
;
_publ_contact_author_email mquiros@ugr.es
_publ_contact_author_fax 34-58-248526
_publ_contact_author_name 'Miguel Quir\'os'
_publ_contact_author_phone 34-58-240441
_publ_section_title
;
 Copper(II) complexes with 1,2,4-triazolo[1,5-a]pyrimidine
 and its 5,7-dimethyl derivative
;
_journal_name_full Polyhedron
_journal_page_first 2779
_journal_page_last 2784
_journal_paper_doi 10.1016/j.poly.2008.06.001
_journal_volume 27
_journal_year 2008
_chemical_formula_sum 'C26 H26 Cl2 Cu N10 O9'
_chemical_formula_weight 757.01
_chemical_name_systematic
;
 ?
;
_space_group_IT_number 14
_symmetry_cell_setting monoclinic
_symmetry_space_group_name_Hall '-P 2ybc'
_symmetry_space_group_name_H-M 'P 1 21/c 1'
_atom_sites_solution_hydrogens geom
_atom_sites_solution_primary heavy
_atom_sites_solution_secondary difmap
_audit_creation_method SHELXL-97
_cell_angle_alpha 90.00
_cell_angle_beta 102.712(1)
_cell_angle_gamma 90.00
_cell_formula_units_Z 4
_cell_length_a 12.1033(5)
_cell_length_b 18.1364(7)
_cell_length_c 14.2061(5)
_cell_measurement_reflns_used 9783
_cell_measurement_temperature 100(2)
_cell_measurement_theta_max 28.39
_cell_measurement_theta_min 2.25
_cell_volume 3041.9(2)
_computing_cell_refinement 'Bruker SMART (Bruker, 1999)'
_computing_data_collection 'Bruker SMART (Bruker, 1999)'
_computing_data_reduction 'Bruker SAINT (Bruker, 1999)'
_computing_molecular_graphics 'Xtal_GX (Hall & du Boulay, 1997)'
_computing_publication_material 'SHELXL-97 (Sheldrick, 1997)'
_computing_structure_refinement 'SHELXL-97 (Sheldrick, 1997)'
_computing_structure_solution 'SHELXS-97 (Sheldrick, 1990)'
_diffrn_ambient_temperature 100(2)
_diffrn_detector_area_resol_mean 66.06
_diffrn_measured_fraction_theta_full 0.992
_diffrn_measured_fraction_theta_max 0.939
_diffrn_measurement_device_type 'Bruker SMART APEX CCD system'
_diffrn_measurement_method 'phi and omega scans'
_diffrn_radiation_monochromator graphite
_diffrn_radiation_source 'fine-focus sealed tube'
_diffrn_radiation_type MoK\a
_diffrn_radiation_wavelength 0.71073
_diffrn_reflns_av_R_equivalents 0.0220
_diffrn_reflns_av_sigmaI/netI 0.0179
_diffrn_reflns_limit_h_max 16
_diffrn_reflns_limit_h_min -16
_diffrn_reflns_limit_k_max 23
_diffrn_reflns_limit_k_min -23
_diffrn_reflns_limit_l_max 18
_diffrn_reflns_limit_l_min -18
_diffrn_reflns_number 34972
_diffrn_reflns_theta_full 27.50
_diffrn_reflns_theta_max 28.39
_diffrn_reflns_theta_min 1.72
_diffrn_standards_decay_% 0
_diffrn_standards_number 766
_exptl_absorpt_coefficient_mu 0.965
_exptl_absorpt_correction_T_max 0.7944
_exptl_absorpt_correction_T_min 0.7122
_exptl_absorpt_correction_type multi-scan
_exptl_absorpt_process_details 'Bruker SADABS (Bruker, 1999)'
_exptl_crystal_colour blue
_exptl_crystal_density_diffrn 1.653
_exptl_crystal_density_method 'not measured'
_exptl_crystal_description 'irregularly shaped block'
_exptl_crystal_F_000 1548
_exptl_crystal_size_max 0.41
_exptl_crystal_size_mid 0.32
_exptl_crystal_size_min 0.25
_refine_diff_density_max 0.468
_refine_diff_density_min -0.385
_refine_diff_density_rms 0.063
_refine_ls_extinction_method none
_refine_ls_goodness_of_fit_ref 1.012
_refine_ls_hydrogen_treatment mixed
_refine_ls_matrix_type full
_refine_ls_number_parameters 443
_refine_ls_number_reflns 7160
_refine_ls_number_restraints 2
_refine_ls_restrained_S_all 1.012
_refine_ls_R_factor_all 0.0306
_refine_ls_R_factor_gt 0.0284
_refine_ls_shift/su_max 0.001
_refine_ls_shift/su_mean 0.000
_refine_ls_structure_factor_coef Fsqd
_refine_ls_weighting_details 'calc w=1/[\s^2^(Fo^2^)+(0.0450P)^2^+2.0000P] where P=(Fo^2^+2Fc^2^)/3'
_refine_ls_weighting_scheme calc
_refine_ls_wR_factor_gt 0.0767
_refine_ls_wR_factor_ref 0.0781
_reflns_number_gt 6646
_reflns_number_total 7160
_reflns_threshold_expression >2sigma(I)
_cod_data_source_file CuDEA_compound2.cif
_cod_data_source_block cuphdmtp
_cod_original_sg_symbol_H-M 'P 21/c'
_cod_database_code 1500014

loop_
_symmetry_equiv_pos_as_xyz
'x, y, z'
'-x, y+1/2, -z+1/2'
'-x, -y, -z'
'x, -y-1/2, z-1/2'

loop_
_atom_site_label
_atom_site_type_symbol
_atom_site_fract_x
_atom_site_fract_y
_atom_site_fract_z
_atom_site_U_iso_or_equiv
_atom_site_adp_type
_atom_site_occupancy
_atom_site_symmetry_multiplicity
_atom_site_calc_flag
_atom_site_refinement_flags
Cu Cu 0.591893(14) 0.566133(9) 0.269184(12) 0.01250(6) Uani 1 1 d .
N1A N 0.64779(11) 0.43615(7) 0.04136(9) 0.0153(2) Uani 1 1 d .
C2A C 0.59005(13) 0.46540(8) 0.10045(11) 0.0153(3) Uani 1 1 d .
H2A H 0.5099 0.4617 0.0895 0.018 Uiso 1 1 d R
N3A N 0.65260(10) 0.50130(7) 0.17811(9) 0.0147(2) Uani 1 1 d .
C3AA C 0.76000(12) 0.49440(8) 0.16683(10) 0.0143(3) Uani 1 1 d .
N4A N 0.85547(11) 0.51995(7) 0.22343(9) 0.0160(2) Uani 1 1 d .
C5A C 0.94988(13) 0.50593(8) 0.19337(11) 0.0170(3) Uani 1 1 d .
C51A C 1.05789(14) 0.53719(10) 0.25270(12) 0.0230(3) Uani 1 1 d .
H51A H 1.0714 0.5860 0.2279 0.028 Uiso 1 1 d R
H52A H 1.1211 0.5044 0.2488 0.028 Uiso 1 1 d R
H53A H 1.0516 0.5415 0.3201 0.028 Uiso 1 1 d R
C6A C 0.95121(13) 0.46437(8) 0.10906(11) 0.0175(3) Uani 1 1 d .
H6A H 1.0211 0.4552 0.0912 0.021 Uiso 1 1 d R
C7A C 0.85299(13) 0.43734(8) 0.05312(11) 0.0162(3) Uani 1 1 d .
C71A C 0.84199(14) 0.39134(9) -0.03506(11) 0.0212(3) Uani 1 1 d .
H71A H 0.9175 0.3804 -0.0459 0.025 Uiso 1 1 d R
H72A H 0.7979 0.4181 -0.0907 0.025 Uiso 1 1 d R
H73A H 0.8034 0.3451 -0.0266 0.025 Uiso 1 1 d R
N8A N 0.75701(10) 0.45503(7) 0.08412(9) 0.0141(2) Uani 1 1 d .
N1B N 0.81040(12) 0.72520(7) 0.19861(10) 0.0194(3) Uani 1 1 d .
C2B C 0.71738(13) 0.68528(8) 0.18597(11) 0.0175(3) Uani 1 1 d .
H2B H 0.6611 0.6866 0.1277 0.021 Uiso 1 1 d R
N3B N 0.70721(11) 0.64212(7) 0.26199(9) 0.0151(2) Uani 1 1 d .
C3AB C 0.80302(13) 0.65476(8) 0.32781(11) 0.0157(3) Uani 1 1 d .
N4B N 0.83717(12) 0.62472(8) 0.41528(10) 0.0209(3) Uani 1 1 d .
C5B C 0.93812(15) 0.64669(10) 0.46488(12) 0.0256(4) Uani 1 1 d .
C51B C 0.9816(2) 0.61130(14) 0.56133(15) 0.0452(6) Uani 1 1 d .
H51B H 0.9273 0.6192 0.6024 0.054 Uiso 1 1 d R
H52B H 1.0546 0.6332 0.5920 0.054 Uiso 1 1 d R
H53B H 0.9912 0.5583 0.5526 0.054 Uiso 1 1 d R
C6B C 1.00474(14) 0.69972(10) 0.42906(12) 0.0241(3) Uani 1 1 d .
H6B H 1.0761 0.7141 0.4674 0.029 Uiso 1 1 d R
C7B C 0.96707(13) 0.73023(8) 0.34004(12) 0.0194(3) Uani 1 1 d .
C71B C 1.02394(16) 0.78730(10) 0.29288(14) 0.0281(4) Uani 1 1 d .
H71B H 1.0359 0.7684 0.2313 0.034 Uiso 1 1 d R
H72B H 1.0972 0.7997 0.3350 0.034 Uiso 1 1 d R
H73B H 0.9764 0.8315 0.2813 0.034 Uiso 1 1 d R
N8B N 0.86515(11) 0.70471(7) 0.28987(9) 0.0160(2) Uani 1 1 d .
N1F N 0.49477(10) 0.48688(7) 0.31087(9) 0.0145(2) Uani 1 1 d .
C1AF C 0.43000(12) 0.51410(8) 0.37032(10) 0.0142(3) Uani 1 1 d .
C2F C 0.48474(13) 0.41590(8) 0.28756(11) 0.0167(3) Uani 1 1 d .
H2F H 0.5307 0.3961 0.2474 0.020 Uiso 1 1 d R
C3F C 0.40848(13) 0.36908(8) 0.32031(11) 0.0186(3) Uani 1 1 d .
H3F H 0.4031 0.3186 0.3020 0.022 Uiso 1 1 d R
C4F C 0.34196(13) 0.39645(8) 0.37877(11) 0.0181(3) Uani 1 1 d .
H4F H 0.2894 0.3654 0.4004 0.022 Uiso 1 1 d R
C4AF C 0.35225(12) 0.47134(8) 0.40660(11) 0.0157(3) Uani 1 1 d .
C5F C 0.28970(13) 0.50510(9) 0.47008(11) 0.0189(3) Uani 1 1 d .
H5F H 0.2378 0.4763 0.4959 0.023 Uiso 1 1 d R
C6F C 0.30353(13) 0.57753(9) 0.49386(11) 0.0186(3) Uani 1 1 d .
H6F H 0.2599 0.5989 0.5348 0.022 Uiso 1 1 d R
C6AF C 0.38299(12) 0.62229(8) 0.45802(10) 0.0154(3) Uani 1 1 d .
C7F C 0.40320(13) 0.69750(9) 0.48123(11) 0.0179(3) Uani 1 1 d .
H7F H 0.3606 0.7222 0.5204 0.021 Uiso 1 1 d R
C8F C 0.48472(13) 0.73447(8) 0.44677(11) 0.0176(3) Uani 1 1 d .
H8F H 0.4995 0.7850 0.4623 0.021 Uiso 1 1 d R
C9F C 0.54620(13) 0.69726(8) 0.38835(11) 0.0160(3) Uani 1 1 d .
H9F H 0.6033 0.7233 0.3656 0.019 Uiso 1 1 d R
N10F N 0.52756(10) 0.62683(7) 0.36370(9) 0.0139(2) Uani 1 1 d .
C0AF C 0.44667(12) 0.59002(8) 0.39773(10) 0.0140(3) Uani 1 1 d .
Cl1 Cl 0.28456(3) 0.765442(19) 0.21812(2) 0.01584(8) Uani 1 1 d .
O1P O 0.39800(9) 0.75423(7) 0.20161(8) 0.0217(2) Uani 1 1 d .
O2P O 0.28745(11) 0.82669(7) 0.28280(9) 0.0273(3) Uani 1 1 d .
O3P O 0.24803(11) 0.69956(7) 0.25817(9) 0.0271(3) Uani 1 1 d .
O4P O 0.20919(10) 0.78174(7) 0.12680(8) 0.0250(3) Uani 1 1 d .
Cl2 Cl 0.24528(3) 0.382117(19) 0.06476(3) 0.01715(8) Uani 1 1 d .
O5P O 0.24045(12) 0.44431(7) 0.12682(10) 0.0320(3) Uani 1 1 d .
O6P O 0.24754(11) 0.31478(7) 0.11826(10) 0.0308(3) Uani 1 1 d .
O7P O 0.34702(11) 0.38720(7) 0.02751(10) 0.0300(3) Uani 1 1 d .
O8P O 0.14822(11) 0.38314(8) -0.01422(10) 0.0313(3) Uani 1 1 d .
O1W O 0.46604(10) 0.61663(7) 0.14680(8) 0.0222(2) Uani 1 1 d D
H11W H 0.4349(17) 0.6541(8) 0.1631(15) 0.027 Uiso 1 1 d D
H12W H 0.4300(16) 0.6013(11) 0.0942(9) 0.027 Uiso 1 1 d D

loop_
_atom_site_aniso_label
_atom_site_aniso_U_11
_atom_site_aniso_U_22
_atom_site_aniso_U_33
_atom_site_aniso_U_23
_atom_site_aniso_U_13
_atom_site_aniso_U_12
Cu 0.01223(9) 0.01259(10) 0.01304(10) -0.00158(6) 0.00356(7) -0.00195(6)
N1A 0.0149(6) 0.0151(6) 0.0146(6) 0.0001(5) 0.0006(5) -0.0002(4)
C2A 0.0166(7) 0.0134(7) 0.0155(7) 0.0005(5) 0.0024(5) -0.0005(5)
N3A 0.0143(6) 0.0146(6) 0.0150(6) -0.0002(5) 0.0028(5) -0.0005(4)
C3AA 0.0172(7) 0.0126(6) 0.0131(6) 0.0010(5) 0.0033(5) 0.0011(5)
N4A 0.0145(6) 0.0175(6) 0.0156(6) -0.0006(5) 0.0022(5) 0.0005(5)
C5A 0.0162(7) 0.0167(7) 0.0174(7) 0.0019(6) 0.0023(5) 0.0009(5)
C51A 0.0155(7) 0.0300(9) 0.0226(8) -0.0040(7) 0.0022(6) -0.0010(6)
C6A 0.0163(7) 0.0175(7) 0.0195(7) 0.0013(6) 0.0060(6) 0.0033(5)
C7A 0.0192(7) 0.0141(7) 0.0159(7) 0.0026(5) 0.0052(6) 0.0044(5)
C71A 0.0235(8) 0.0209(8) 0.0194(8) -0.0047(6) 0.0052(6) 0.0034(6)
N8A 0.0154(6) 0.0131(6) 0.0129(6) 0.0001(5) 0.0012(5) 0.0006(4)
N1B 0.0240(7) 0.0165(6) 0.0188(6) 0.0002(5) 0.0073(5) -0.0016(5)
C2B 0.0198(7) 0.0157(7) 0.0180(7) -0.0007(6) 0.0065(6) 0.0004(5)
N3B 0.0154(6) 0.0145(6) 0.0161(6) -0.0022(5) 0.0046(5) -0.0017(5)
C3AB 0.0163(7) 0.0141(7) 0.0183(7) -0.0037(5) 0.0069(6) -0.0035(5)
N4B 0.0214(7) 0.0243(7) 0.0167(6) -0.0009(5) 0.0033(5) -0.0092(5)
C5B 0.0257(8) 0.0301(9) 0.0198(8) -0.0016(7) 0.0021(6) -0.0106(7)
C51B 0.0422(12) 0.0595(14) 0.0257(10) 0.0106(9) -0.0100(8) -0.0272(11)
C6B 0.0189(8) 0.0266(8) 0.0262(8) -0.0056(7) 0.0034(6) -0.0096(6)
C7B 0.0192(7) 0.0168(7) 0.0248(8) -0.0072(6) 0.0102(6) -0.0061(6)
C71B 0.0279(9) 0.0259(8) 0.0340(9) -0.0044(7) 0.0148(7) -0.0129(7)
N8B 0.0181(6) 0.0137(6) 0.0181(6) -0.0024(5) 0.0078(5) -0.0024(5)
N1F 0.0132(6) 0.0150(6) 0.0145(6) 0.0004(5) 0.0016(4) -0.0009(4)
C1AF 0.0125(6) 0.0157(7) 0.0129(6) 0.0013(5) -0.0001(5) -0.0009(5)
C2F 0.0175(7) 0.0161(7) 0.0156(7) 0.0001(6) 0.0016(5) 0.0001(5)
C3F 0.0192(7) 0.0135(7) 0.0213(7) 0.0011(6) 0.0002(6) -0.0028(5)
C4F 0.0163(7) 0.0169(7) 0.0197(7) 0.0039(6) 0.0010(6) -0.0039(5)
C4AF 0.0132(6) 0.0181(7) 0.0144(7) 0.0027(5) -0.0002(5) -0.0012(5)
C5F 0.0150(7) 0.0242(8) 0.0181(7) 0.0045(6) 0.0046(6) -0.0022(6)
C6F 0.0158(7) 0.0252(8) 0.0157(7) 0.0015(6) 0.0054(6) 0.0012(6)
C6AF 0.0145(7) 0.0188(7) 0.0122(6) 0.0011(5) 0.0012(5) 0.0005(5)
C7F 0.0199(7) 0.0200(7) 0.0138(7) -0.0016(6) 0.0039(6) 0.0026(6)
C8F 0.0217(7) 0.0153(7) 0.0145(7) -0.0020(5) 0.0014(6) -0.0005(6)
C9F 0.0164(7) 0.0159(7) 0.0153(7) 0.0010(5) 0.0024(5) -0.0024(5)
N10F 0.0142(6) 0.0147(6) 0.0125(6) -0.0001(4) 0.0024(4) -0.0010(4)
C0AF 0.0131(6) 0.0163(7) 0.0114(6) 0.0017(5) -0.0002(5) -0.0009(5)
Cl1 0.01799(17) 0.01395(16) 0.01497(16) -0.00071(12) 0.00234(13) -0.00048(12)
O1P 0.0186(5) 0.0225(6) 0.0238(6) -0.0006(5) 0.0041(4) 0.0040(4)
O2P 0.0285(6) 0.0235(6) 0.0325(7) -0.0143(5) 0.0120(5) -0.0058(5)
O3P 0.0338(7) 0.0193(6) 0.0277(6) 0.0053(5) 0.0059(5) -0.0057(5)
O4P 0.0217(6) 0.0306(6) 0.0199(6) 0.0053(5) -0.0014(5) 0.0035(5)
Cl2 0.01604(17) 0.01538(17) 0.02032(17) 0.00203(13) 0.00460(13) 0.00282(12)
O5P 0.0395(8) 0.0253(6) 0.0309(7) -0.0066(5) 0.0069(6) 0.0103(5)
O6P 0.0337(7) 0.0222(6) 0.0366(7) 0.0121(5) 0.0081(6) 0.0008(5)
O7P 0.0244(6) 0.0306(7) 0.0393(7) -0.0051(6) 0.0163(6) -0.0057(5)
O8P 0.0243(6) 0.0355(7) 0.0293(7) -0.0002(5) -0.0045(5) 0.0079(5)
O1W 0.0223(6) 0.0229(6) 0.0178(5) -0.0070(5) -0.0033(4) 0.0067(4)

loop_
_atom_type_symbol
_atom_type_description
_atom_type_scat_dispersion_real
_atom_type_scat_dispersion_imag
_atom_type_scat_source
C C 0.0033 0.0016 'International Tables Vol C Tables 4.2.6.8 and 6.1.1.4'
H H 0.0000 0.0000 'International Tables Vol C Tables 4.2.6.8 and 6.1.1.4'
N N 0.0061 0.0033 'International Tables Vol C Tables 4.2.6.8 and 6.1.1.4'
O O 0.0106 0.0060 'International Tables Vol C Tables 4.2.6.8 and 6.1.1.4'
Cl Cl 0.1484 0.1585 'International Tables Vol C Tables 4.2.6.8 and 6.1.1.4'
Cu Cu 0.3201 1.2651 'International Tables Vol C Tables 4.2.6.8 and 6.1.1.4'

loop_
_geom_angle_atom_site_label_1
_geom_angle_atom_site_label_2
_geom_angle_atom_site_label_3
_geom_angle
N3B Cu N3A 90.70(5)
N3B Cu N10F 91.96(5)
N3A Cu N10F 177.07(5)
N3B Cu N1F 165.88(5)
N3A Cu N1F 95.23(5)
N10F Cu N1F 81.90(5)
N3B Cu O1W 92.41(5)
N3A Cu O1W 91.27(5)
N10F Cu O1W 89.85(5)
N1F Cu O1W 100.24(5)
C2A N1A N8A 102.25(12)
N1A C2A N3A 115.58(13)
N1A C2A H2A 122.2
N3A C2A H2A 122.2
C3AA N3A C2A 103.77(12)
C3AA N3A Cu 129.09(10)
C2A N3A Cu 125.98(10)
N4A C3AA N3A 128.59(13)
N4A C3AA N8A 123.59(13)
N3A C3AA N8A 107.82(12)
C5A N4A C3AA 115.52(13)
N4A C5A C6A 122.90(14)
N4A C5A C51A 116.81(14)
C6A C5A C51A 120.28(14)
C5A C51A H51A 109.5
C5A C51A H52A 109.5
H51A C51A H52A 109.5
C5A C51A H53A 109.5
H51A C51A H53A 109.5
H52A C51A H53A 109.5
C7A C6A C5A 120.76(14)
C7A C6A H6A 119.6
C5A C6A H6A 119.7
C6A C7A N8A 114.84(13)
C6A C7A C71A 126.60(14)
N8A C7A C71A 118.56(14)
C7A C71A H71A 109.4
C7A C71A H72A 109.5
H71A C71A H72A 109.5
C7A C71A H73A 109.5
H71A C71A H73A 109.5
H72A C71A H73A 109.5
C7A N8A C3AA 122.34(13)
C7A N8A N1A 127.08(13)
C3AA N8A N1A 110.57(12)
C2B N1B N8B 101.59(12)
N1B C2B N3B 115.57(14)
N1B C2B H2B 122.2
N3B C2B H2B 122.2
C3AB N3B C2B 103.88(12)
C3AB N3B Cu 126.51(10)
C2B N3B Cu 128.98(10)
N4B C3AB N3B 128.49(14)
N4B C3AB N8B 123.67(14)
N3B C3AB N8B 107.83(13)
C5B N4B C3AB 115.51(14)
N4B C5B C6B 122.76(16)
N4B C5B C51B 116.89(15)
C6B C5B C51B 120.33(16)
C5B C51B H51B 109.6
C5B C51B H52B 109.4
H51B C51B H52B 109.5
C5B C51B H53B 109.4
H51B C51B H53B 109.5
H52B C51B H53B 109.5
C7B C6B C5B 120.47(15)
C7B C6B H6B 119.8
C5B C6B H6B 119.8
N8B C7B C6B 115.26(14)
N8B C7B C71B 117.24(15)
C6B C7B C71B 127.50(15)
C7B C71B H71B 109.5
C7B C71B H72B 109.4
H71B C71B H72B 109.5
C7B C71B H73B 109.5
H71B C71B H73B 109.5
H72B C71B H73B 109.5
C3AB N8B C7B 122.27(13)
C3AB N8B N1B 111.12(12)
C7B N8B N1B 126.59(13)
C2F N1F C1AF 118.13(13)
C2F N1F Cu 129.94(11)
C1AF N1F Cu 111.92(10)
N1F C1AF C4AF 123.41(13)
N1F C1AF C0AF 116.74(13)
C4AF C1AF C0AF 119.83(13)
N1F C2F C3F 122.23(14)
N1F C2F H2F 118.9
C3F C2F H2F 118.9
C4F C3F C2F 119.84(14)
C4F C3F H3F 120.1
C2F C3F H3F 120.1
C3F C4F C4AF 119.37(14)
C3F C4F H4F 120.4
C4AF C4F H4F 120.3
C1AF C4AF C4F 117.00(14)
C1AF C4AF C5F 118.96(14)
C4F C4AF C5F 124.03(14)
C6F C5F C4AF 121.05(14)
C6F C5F H5F 119.5
C4AF C5F H5F 119.5
C5F C6F C6AF 120.98(14)
C5F C6F H6F 119.5
C6AF C6F H6F 119.5
C0AF C6AF C7F 117.14(14)
C0AF C6AF C6F 118.86(14)
C7F C6AF C6F 123.99(14)
C8F C7F C6AF 119.41(14)
C8F C7F H7F 120.3
C6AF C7F H7F 120.3
C7F C8F C9F 119.56(14)
C7F C8F H8F 120.2
C9F C8F H8F 120.2
N10F C9F C8F 122.42(14)
N10F C9F H9F 118.8
C8F C9F H9F 118.8
C9F N10F C0AF 118.15(13)
C9F N10F Cu 129.07(10)
C0AF N10F Cu 112.46(10)
N10F C0AF C6AF 123.30(13)
N10F C0AF C1AF 116.41(13)
C6AF C0AF C1AF 120.28(13)
O3P Cl1 O2P 110.88(8)
O3P Cl1 O4P 109.77(8)
O2P Cl1 O4P 109.76(8)
O3P Cl1 O1P 109.34(7)
O2P Cl1 O1P 108.64(7)
O4P Cl1 O1P 108.40(7)
O8P Cl2 O6P 109.99(8)
O8P Cl2 O5P 109.38(8)
O6P Cl2 O5P 109.91(8)
O8P Cl2 O7P 109.25(8)
O6P Cl2 O7P 109.23(8)
O5P Cl2 O7P 109.06(8)
Cu O1W H11W 112.9(15)
Cu O1W H12W 134.3(15)
H11W O1W H12W 110(2)

loop_
_geom_bond_atom_site_label_1
_geom_bond_atom_site_label_2
_geom_bond_distance
Cu N3B 1.9800(13)
Cu N3A 2.0037(13)
Cu N10F 2.0202(12)
Cu N1F 2.0260(12)
Cu O1W 2.2397(11)
N1A C2A 1.316(2)
N1A N8A 1.3712(17)
C2A N3A 1.3589(19)
C2A H2A 0.9500
N3A C3AA 1.3501(19)
C3AA N4A 1.3371(19)
C3AA N8A 1.3685(19)
N4A C5A 1.329(2)
C5A C6A 1.418(2)
C5A C51A 1.502(2)
C51A H51A 0.9800
C51A H52A 0.9800
C51A H53A 0.9800
C6A C7A 1.367(2)
C6A H6A 0.9500
C7A N8A 1.3680(19)
C7A C71A 1.486(2)
C71A H71A 0.9800
C71A H72A 0.9800
C71A H73A 0.9800
N1B C2B 1.317(2)
N1B N8B 1.3710(19)
C2B N3B 1.361(2)
C2B H2B 0.9500
N3B C3AB 1.3395(19)
C3AB N4B 1.336(2)
C3AB N8B 1.3620(19)
N4B C5B 1.330(2)
C5B C6B 1.419(2)
C5B C51B 1.500(3)
C51B H51B 0.9800
C51B H52B 0.9800
C51B H53B 0.9800
C6B C7B 1.364(2)
C6B H6B 0.9500
C7B N8B 1.363(2)
C7B C71B 1.482(2)
C71B H71B 0.9800
C71B H72B 0.9800
C71B H73B 0.9800
N1F C2F 1.3281(19)
N1F C1AF 1.3650(19)
C1AF C4AF 1.402(2)
C1AF C0AF 1.433(2)
C2F C3F 1.407(2)
C2F H2F 0.9500
C3F C4F 1.371(2)
C3F H3F 0.9500
C4F C4AF 1.412(2)
C4F H4F 0.9500
C4AF C5F 1.436(2)
C5F C6F 1.358(2)
C5F H5F 0.9500
C6F C6AF 1.435(2)
C6F H6F 0.9500
C6AF C0AF 1.400(2)
C6AF C7F 1.412(2)
C7F C8F 1.369(2)
C7F H7F 0.9500
C8F C9F 1.403(2)
C8F H8F 0.9500
C9F N10F 1.3305(19)
C9F H9F 0.9500
N10F C0AF 1.3587(19)
Cl1 O3P 1.4345(12)
Cl1 O2P 1.4370(12)
Cl1 O4P 1.4429(12)
Cl1 O1P 1.4571(12)
Cl2 O8P 1.4350(13)
Cl2 O6P 1.4355(12)
Cl2 O5P 1.4407(13)
Cl2 O7P 1.4462(12)
O1W H11W 0.833(9)
O1W H12W 0.826(9)

loop_
_geom_hbond_atom_site_label_D
_geom_hbond_atom_site_label_H
_geom_hbond_atom_site_label_A
_geom_hbond_distance_DH
_geom_hbond_distance_HA
_geom_hbond_distance_DA
_geom_hbond_angle_DHA
_geom_hbond_site_symmetry_A
O1W H11W O1P 0.833(9) 1.977(11) 2.7918(16) 166(2) .
O1W H12W N1A 0.826(9) 2.064(10) 2.8877(17) 175(2) 3_665
